data_2014358
loop_
_publ_author_name
'Domasevitch, Konstantin V.'
'Solntsev, Pavlo V.'
'Sieler, Joachim'

_publ_section_title
;
 Cadmium nitrate coordination polymers with substituted
 pyridazino[4,5-<i>d</i>]pyridazines
;
_journal_coeditor_code HJ1086
_journal_issue 2
_journal_name_full 'Acta Crystallographica Section C'
_journal_page_first m70
_journal_page_last m73
_journal_paper_doi 10.1107/S0108270106001181
_journal_volume 62
_journal_year 2006
_chemical_formula_iupac '[Cd (N O3)2 (C12 H12 N4) (H2 O)]'
_chemical_formula_moiety 'C12 H14 Cd N6 O7'
_chemical_formula_sum 'C12 H14 Cd N6 O7'
_chemical_formula_weight 466.69
_chemical_name_systematic
;
catena-Poly[[aqua(dinitrato-\k^2^O,O')cadmium(II)]-\m-1,2,3,6,7,8-
hexahydrocinnolino[5,4,3-cde]cinnoline-\kN^1^:\kN^6^]
;
_space_group_IT_number 14
_space_group_name_Hall '-P 2ybc'
_symmetry_cell_setting monoclinic
_symmetry_space_group_name_Hall '-P 2ybc'
_symmetry_space_group_name_H-M 'P 1 21/c 1'
_atom_sites_solution_hydrogens geom
_atom_sites_solution_primary direct
_atom_sites_solution_secondary difmap
_cell_angle_alpha 90.00
_cell_angle_beta 90.720(2)
_cell_angle_gamma 90.00
_cell_formula_units_Z 4
_cell_length_a 7.3240(6)
_cell_length_b 13.7493(12)
_cell_length_c 15.9016(13)
_cell_measurement_reflns_used 3796
_cell_measurement_temperature 223(2)
_cell_measurement_theta_max 27.88
_cell_measurement_theta_min 2.56
_cell_volume 1601.2(2)
_computing_cell_refinement SMART-NT
_computing_data_collection 'SMART-NT (Bruker, 1998)'
_computing_data_reduction SMART-NT
_computing_molecular_graphics 'DIAMOND (Brandenburg, 1999)'
_computing_publication_material 'WinGX (Version 1.70.00; Farrugia, 1999)'
_computing_structure_refinement 'SHELXL97 (Sheldrick, 1997)'
_computing_structure_solution 'SHELXS97 (Sheldrick, 1997)'
_diffrn_ambient_temperature 223(2)
_diffrn_measured_fraction_theta_full 0.993
_diffrn_measured_fraction_theta_max 0.993
_diffrn_measurement_device_type 'Siemens SMART CCD area-detector'
_diffrn_measurement_method \w
_diffrn_radiation_monochromator graphite
_diffrn_radiation_source 'fine-focus sealed tube'
_diffrn_radiation_type MoK\a
_diffrn_radiation_wavelength 0.71073
_diffrn_reflns_av_R_equivalents 0.0153
_diffrn_reflns_av_sigmaI/netI 0.0142
_diffrn_reflns_limit_h_max 9
_diffrn_reflns_limit_h_min -8
_diffrn_reflns_limit_k_max 17
_diffrn_reflns_limit_k_min -18
_diffrn_reflns_limit_l_max 20
_diffrn_reflns_limit_l_min -20
_diffrn_reflns_number 10135
_diffrn_reflns_theta_full 27.88
_diffrn_reflns_theta_max 27.88
_diffrn_reflns_theta_min 2.56
_diffrn_standards_decay_% 0
_exptl_absorpt_coefficient_mu 1.417
_exptl_absorpt_correction_T_max 0.8156
_exptl_absorpt_correction_T_min 0.7648
_exptl_absorpt_correction_type empirical
_exptl_absorpt_process_details '(SADABS; Sheldrick, 1996)'
_exptl_crystal_colour colourless
_exptl_crystal_density_diffrn 1.936
_exptl_crystal_density_method 'not measured'
_exptl_crystal_description prism
_exptl_crystal_F_000 928
_exptl_crystal_size_max 0.20
_exptl_crystal_size_mid 0.16
_exptl_crystal_size_min 0.15
_refine_diff_density_max 0.537
_refine_diff_density_min -0.392
_refine_ls_extinction_coef 0.0108(4)
_refine_ls_extinction_expression Fc^*^=kFc[1+0.001xFc^2^\l^3^/sin(2\q)]^-1/4^
_refine_ls_extinction_method 'SHELXL97 (Sheldrick, 1997)'
_refine_ls_goodness_of_fit_ref 1.054
_refine_ls_hydrogen_treatment constr
_refine_ls_matrix_type full
_refine_ls_number_parameters 236
_refine_ls_number_reflns 3796
_refine_ls_number_restraints 0
_refine_ls_restrained_S_all 1.054
_refine_ls_R_factor_all 0.0255
_refine_ls_R_factor_gt 0.0222
_refine_ls_shift/su_max 0.005
_refine_ls_shift/su_mean 0.000
_refine_ls_structure_factor_coef Fsqd
_refine_ls_weighting_details 'calc w = 1/[\s^2^(Fo^2^)+(0.0279P)^2^+0.9372P] where P=(Fo^2^+2Fc^2^)/3'
_refine_ls_weighting_scheme calc
_refine_ls_wR_factor_gt 0.0548
_refine_ls_wR_factor_ref 0.0562
_reflns_number_gt 3476
_reflns_number_total 3796
_reflns_threshold_expression I>2\s(I)
_cod_data_source_file hj1086.cif
_cod_data_source_block I
_cod_depositor_comments
;
The following automatic conversions were performed:
'_symmetry_cell_setting' value 'Monoclinic' changed to 'monoclinic'
according to '/home/saulius/struct/CIF-dictionaries/cif_core.dic'
dictionary named 'cif_core.dic' version 2.4.1 from 2010-06-29.

Automatic conversion script
Id: cif_fix_enum 1527 2010-12-29 10:47:43Z saulius 

The following automatic conversions were performed:

'_symmetry_cell_setting' value 'Monoclinic' changed to 'monoclinic'
according to /home/saulius/struct/CIF-dictionaries/cif_core.dic
dictionary named 'cif_core.dic' version 2.4.1 from 2010-06-29.

Automatic conversion script
Id: cif_fix_values 1715 2011-07-08 13:25:40Z adriana 
;
_cod_original_sg_symbol_H-M 'P  21/c'
_cod_database_code 2014358
_cod_database_fobs_code 2014358

loop_
_symmetry_equiv_pos_as_xyz
'x, y, z'
'-x, y+1/2, -z+1/2'
'-x, -y, -z'
'x, -y-1/2, z-1/2'

loop_
_atom_site_label
_atom_site_fract_x
_atom_site_fract_y
_atom_site_fract_z
_atom_site_U_iso_or_equiv
_atom_site_adp_type
_atom_site_calc_flag
_atom_site_refinement_flags
_atom_site_occupancy
_atom_site_disorder_assembly
_atom_site_disorder_group
_atom_site_type_symbol
Cd1 0.137861(18) 0.756844(9) 0.297044(8) 0.02741(6) Uani d . 1 . . Cd
O1 0.0708(3) 0.88942(17) 0.19183(12) 0.0653(6) Uani d . 1 . . O
O2 0.3435(2) 0.87139(13) 0.23819(11) 0.0496(4) Uani d . 1 . . O
O3 0.2765(3) 0.99735(14) 0.16287(14) 0.0679(6) Uani d . 1 . . O
O4 0.0278(2) 0.65929(13) 0.19025(11) 0.0491(4) Uani d . 1 . . O
O5 -0.2048(2) 0.71757(12) 0.25436(11) 0.0453(4) Uani d . 1 . . O
O6 -0.2428(3) 0.62394(18) 0.14619(13) 0.0735(6) Uani d . 1 . . O
O7 0.4107(2) 0.67710(12) 0.28910(12) 0.0540(5) Uani d . 1 . . O
N1 0.0709(2) 0.87605(11) 0.39335(10) 0.0273(3) Uani d . 1 . . N
N2 0.2110(2) 0.86991(12) 0.45185(10) 0.0299(3) Uani d . 1 . . N
N3 0.0837(2) 0.63115(11) 0.40074(10) 0.0297(3) Uani d . 1 . . N
N4 0.2105(2) 0.55803(12) 0.38978(10) 0.0318(3) Uani d . 1 . . N
N5 0.2307(3) 0.92121(14) 0.19618(12) 0.0407(4) Uani d . 1 . . N
N6 -0.1435(2) 0.66600(14) 0.19607(11) 0.0378(4) Uani d . 1 . . N
C1 -0.0626(2) 0.93988(12) 0.39941(11) 0.0248(3) Uani d . 1 . . C
C2 -0.0686(2) 1.00334(12) 0.47017(10) 0.0243(3) Uani d . 1 . . C
C3 -0.2108(2) 1.07218(13) 0.48243(11) 0.0268(4) Uani d . 1 . . C
C4 -0.3637(3) 1.07904(16) 0.41914(12) 0.0344(4) Uani d . 1 . . C
H4A -0.3367 1.1296 0.3796 0.041 Uiso d R 1 . . H
H4B -0.4746 1.0960 0.4471 0.041 Uiso d R 1 . . H
C5 -0.3890(3) 0.98282(17) 0.37189(13) 0.0385(5) Uani d . 1 . . C
H5A -0.4786 0.9915 0.3279 0.046 Uiso d R 1 . . H
H5B -0.4344 0.9347 0.4101 0.046 Uiso d R 1 . . H
C6 -0.2109(3) 0.94614(14) 0.33376(12) 0.0318(4) Uani d . 1 . . C
H6A -0.2302 0.8831 0.3092 0.038 Uiso d R 1 . . H
H6B -0.1735 0.9897 0.2901 0.038 Uiso d R 1 . . H
C7 0.0482(3) 0.37757(13) 0.54395(11) 0.0281(4) Uani d . 1 . . C
C8 0.1992(3) 0.47678(14) 0.43262(12) 0.0296(4) Uani d . 1 . . C
C9 0.0614(3) 0.46322(13) 0.49393(11) 0.0269(4) Uani d . 1 . . C
C10 0.3340(3) 0.39718(16) 0.41759(14) 0.0405(5) Uani d . 1 . . C
H10A 0.4475 0.4250 0.3999 0.049 Uiso d R 1 . . H
H10B 0.2898 0.3553 0.3735 0.049 Uiso d R 1 . . H
C11 0.3645(3) 0.33756(17) 0.49740(15) 0.0436(5) Uani d . 1 . . C
H11A 0.4226 0.3778 0.5392 0.052 Uiso d R 1 . . H
H11B 0.4447 0.2842 0.4856 0.052 Uiso d R 1 . . H
C12 0.1865(3) 0.29816(15) 0.53230(14) 0.0381(5) Uani d . 1 . . C
H12A 0.2097 0.2672 0.5855 0.046 Uiso d R 1 . . H
H12B 0.1380 0.2501 0.4944 0.046 Uiso d R 1 . . H
H1 0.5163 0.6875 0.2714 0.057 Uiso d R 1 . . H
H2 0.4027 0.6197 0.3143 0.057 Uiso d R 1 . . H

loop_
_atom_site_aniso_label
_atom_site_aniso_U_11
_atom_site_aniso_U_22
_atom_site_aniso_U_33
_atom_site_aniso_U_12
_atom_site_aniso_U_13
_atom_site_aniso_U_23
Cd1 0.02906(9) 0.02883(9) 0.02443(9) -0.00138(5) 0.00369(5) -0.00270(5)
O1 0.0409(10) 0.1007(16) 0.0541(11) -0.0094(10) -0.0040(8) 0.0224(11)
O2 0.0409(9) 0.0488(9) 0.0591(10) 0.0030(7) 0.0016(8) 0.0191(8)
O3 0.0746(14) 0.0518(11) 0.0778(13) 0.0082(10) 0.0201(11) 0.0322(10)
O4 0.0296(8) 0.0623(11) 0.0556(10) 0.0032(7) -0.0002(7) -0.0209(8)
O5 0.0427(9) 0.0451(8) 0.0485(9) 0.0025(7) 0.0098(7) -0.0083(7)
O6 0.0484(11) 0.1027(17) 0.0689(13) -0.0167(11) -0.0156(9) -0.0349(12)
O7 0.0364(8) 0.0490(10) 0.0770(12) 0.0078(7) 0.0211(8) 0.0271(9)
N1 0.0303(8) 0.0275(7) 0.0241(7) -0.0010(6) 0.0014(6) -0.0024(6)
N2 0.0294(8) 0.0317(8) 0.0286(8) 0.0031(6) 0.0013(6) -0.0025(6)
N3 0.0323(8) 0.0283(8) 0.0287(8) -0.0016(6) 0.0059(6) 0.0025(6)
N4 0.0317(8) 0.0318(8) 0.0320(8) 0.0001(6) 0.0094(7) 0.0031(6)
N5 0.0410(10) 0.0433(10) 0.0381(9) 0.0048(8) 0.0096(8) 0.0077(8)
N6 0.0339(9) 0.0407(10) 0.0388(10) -0.0009(7) -0.0029(8) -0.0060(7)
C1 0.0274(9) 0.0247(8) 0.0225(8) -0.0025(7) 0.0024(7) -0.0002(6)
C2 0.0258(8) 0.0248(8) 0.0225(8) -0.0017(6) 0.0022(7) 0.0003(6)
C3 0.0257(9) 0.0300(9) 0.0249(8) 0.0012(7) 0.0026(7) 0.0005(7)
C4 0.0280(9) 0.0447(11) 0.0304(10) 0.0080(8) -0.0014(8) -0.0026(8)
C5 0.0286(10) 0.0501(12) 0.0367(11) -0.0028(9) -0.0043(8) -0.0049(9)
C6 0.0358(10) 0.0335(10) 0.0260(9) -0.0006(8) -0.0043(8) -0.0038(7)
C7 0.0309(9) 0.0273(9) 0.0262(9) -0.0002(7) 0.0047(7) 0.0011(7)
C8 0.0309(9) 0.0301(9) 0.0279(9) -0.0008(7) 0.0072(7) 0.0018(7)
C9 0.0290(9) 0.0275(8) 0.0242(8) -0.0008(7) 0.0039(7) 0.0011(6)
C10 0.0421(12) 0.0368(11) 0.0432(12) 0.0071(9) 0.0202(10) 0.0064(9)
C11 0.0394(12) 0.0394(11) 0.0525(13) 0.0089(9) 0.0128(10) 0.0066(10)
C12 0.0442(12) 0.0297(10) 0.0408(11) 0.0060(9) 0.0139(9) 0.0072(8)

loop_
_atom_type_symbol
_atom_type_description
_atom_type_scat_dispersion_real
_atom_type_scat_dispersion_imag
_atom_type_scat_source
C C 0.0033 0.0016 'International Tables Vol C Tables 4.2.6.8 and 6.1.1.4'
H H 0.0000 0.0000 'International Tables Vol C Tables 4.2.6.8 and 6.1.1.4'
N N 0.0061 0.0033 'International Tables Vol C Tables 4.2.6.8 and 6.1.1.4'
O O 0.0106 0.0060 'International Tables Vol C Tables 4.2.6.8 and 6.1.1.4'
Cd Cd -0.8075 1.2024 'International Tables Vol C Tables 4.2.6.8 and 6.1.1.4'

loop_
_geom_angle_atom_site_label_1
_geom_angle_atom_site_label_2
_geom_angle_atom_site_label_3
_geom_angle_site_symmetry_1
_geom_angle
_geom_angle_publ_flag
O7 Cd1 N1 . 124.95(7) y
O7 Cd1 O4 . 88.73(7) y
N1 Cd1 O4 . 146.19(6) y
O7 Cd1 O2 . 74.78(6) y
N1 Cd1 O2 . 86.08(6) y
O4 Cd1 O2 . 108.24(7) y
O7 Cd1 N3 . 81.16(5) y
N1 Cd1 N3 . 90.97(6) y
O4 Cd1 N3 . 91.58(6) y
O2 Cd1 N3 . 148.12(6) y
O7 Cd1 O1 . 118.31(6) y
N1 Cd1 O1 . 83.40(7) y
O4 Cd1 O1 . 82.42(7) y
O2 Cd1 O1 . 51.59(6) y
N3 Cd1 O1 . 159.29(6) y
O7 Cd1 O5 . 135.65(6) y
N1 Cd1 O5 . 96.13(5) y
O4 Cd1 O5 . 50.95(5) y
O2 Cd1 O5 . 129.57(6) y
N3 Cd1 O5 . 82.31(6) y
O1 Cd1 O5 . 78.52(6) y
N5 O1 Cd1 . 92.38(13) n
N5 O2 Cd1 . 98.88(13) n
N6 O4 Cd1 . 104.02(12) n
N6 O5 Cd1 . 87.60(11) n
Cd1 O7 H1 . 138.4 n
Cd1 O7 H2 . 109.9 n
H1 O7 H2 . 111.7 n
C1 N1 N2 . 122.52(15) n
C1 N1 Cd1 . 133.44(13) n
N2 N1 Cd1 . 104.04(11) n
C3 N2 N1 3_576 119.44(15) n
C7 N3 N4 3_566 121.12(15) n
C7 N3 Cd1 3_566 130.19(13) n
N4 N3 Cd1 . 108.47(11) n
C8 N4 N3 . 120.51(15) n
O3 N5 O1 . 122.5(2) n
O3 N5 O2 . 120.9(2) n
O1 N5 O2 . 116.56(19) n
O6 N6 O5 . 122.31(19) n
O6 N6 O4 . 120.28(19) n
O5 N6 O4 . 117.41(17) n
N1 C1 C2 . 119.71(16) n
N1 C1 C6 . 121.25(16) n
C2 C1 C6 . 119.03(16) n
C2 C2 C3 3_576 118.6(2) n
C2 C2 C1 3_576 118.3(2) n
C3 C2 C1 . 123.06(16) n
N2 C3 C2 3_576 121.34(17) n
N2 C3 C4 3_576 119.20(16) n
C2 C3 C4 . 119.46(16) n
C3 C4 C5 . 111.09(16) n
C3 C4 H4A . 109.1 n
C5 C4 H4A . 109.2 n
C3 C4 H4B . 109.5 n
C5 C4 H4B . 109.9 n
H4A C4 H4B . 108.1 n
C6 C5 C4 . 112.35(17) n
C6 C5 H5A . 109.3 n
C4 C5 H5A . 109.1 n
C6 C5 H5B . 109.1 n
C4 C5 H5B . 109.0 n
H5A C5 H5B . 107.9 n
C1 C6 C5 . 110.89(16) n
C1 C6 H6A . 109.4 n
C5 C6 H6A . 109.7 n
C1 C6 H6B . 109.2 n
C5 C6 H6B . 109.5 n
H6A C6 H6B . 108.1 n
N3 C7 C9 3_566 120.16(17) n
N3 C7 C12 3_566 121.08(16) n
C9 C7 C12 . 118.76(16) n
N4 C8 C9 . 121.11(17) n
N4 C8 C10 . 119.64(16) n
C9 C8 C10 . 119.25(16) n
C9 C9 C8 3_566 118.2(2) n
C9 C9 C7 3_566 118.9(2) n
C8 C9 C7 . 122.95(17) n
C8 C10 C11 . 110.51(17) n
C8 C10 H10A . 109.3 n
C11 C10 H10A . 109.9 n
C8 C10 H10B . 109.7 n
C11 C10 H10B . 109.3 n
H10A C10 H10B . 108.1 n
C12 C11 C10 . 112.2(2) n
C12 C11 H11A . 109.1 n
C10 C11 H11A . 109.0 n
C12 C11 H11B . 109.2 n
C10 C11 H11B . 109.4 n
H11A C11 H11B . 108.0 n
C7 C12 C11 . 111.59(17) n
C7 C12 H12A . 109.0 n
C11 C12 H12A . 109.6 n
C7 C12 H12B . 109.5 n
C11 C12 H12B . 109.1 n
H12A C12 H12B . 108.0 n

loop_
_geom_bond_atom_site_label_1
_geom_bond_atom_site_label_2
_geom_bond_site_symmetry_2
_geom_bond_distance
_geom_bond_publ_flag
Cd1 O7 . 2.2841(16) y
Cd1 N1 . 2.3003(15) y
Cd1 O4 . 2.3017(16) y
Cd1 O2 . 2.3792(16) y
Cd1 N3 . 2.4249(15) y
Cd1 O1 . 2.518(2) y
Cd1 O5 . 2.6471(17) y
O1 N5 . 1.251(3) y
O2 N5 . 1.259(2) y
O3 N5 . 1.222(2) y
O4 N6 . 1.263(2) y
O5 N6 . 1.254(2) y
O6 N6 . 1.216(2) y
O7 H1 . 0.8393 no
O7 H2 . 0.8875 no
N1 C1 . 1.318(2) y
N1 N2 . 1.379(2) y
N2 C3 3_576 1.314(2) y
N3 C7 3_566 1.320(2) y
N3 N4 . 1.381(2) y
N4 C8 . 1.311(2) y
C1 C2 . 1.425(2) y
C1 C6 . 1.500(3) no
C2 C2 3_576 1.376(4) y
C2 C3 . 1.423(2) y
C3 N2 3_576 1.314(2) no
C3 C4 . 1.499(3) no
C4 C5 . 1.532(3) no
C4 H4A . 0.9600 no
C4 H4B . 0.9600 no
C5 C6 . 1.531(3) no
C5 H5A . 0.9599 no
C5 H5B . 0.9599 no
C6 H6A . 0.9600 no
C6 H6B . 0.9601 no
C7 N3 3_566 1.320(2) no
C7 C9 . 1.425(2) y
C7 C12 . 1.503(3) no
C8 C9 . 1.424(2) y
C8 C10 . 1.495(3) no
C9 C9 3_566 1.369(4) y
C10 C11 . 1.525(3) no
C10 H10A . 0.9600 no
C10 H10B . 0.9599 no
C11 C12 . 1.523(3) no
C11 H11A . 0.9600 no
C11 H11B . 0.9600 no
C12 H12A . 0.9600 no
C12 H12B . 0.9600 no

loop_
_geom_hbond_atom_site_label_D
_geom_hbond_atom_site_label_H
_geom_hbond_atom_site_label_A
_geom_hbond_site_symmetry_A
_geom_hbond_distance_DH
_geom_hbond_distance_HA
_geom_hbond_distance_DA
_geom_hbond_angle_DHA
O7 H1 O5 1_655 0.839 2.105 2.930(2) 168
O7 H2 N4 . 0.887 2.046 2.730(3) 133

loop_
_geom_torsion_atom_site_label_1
_geom_torsion_atom_site_label_2
_geom_torsion_atom_site_label_3
_geom_torsion_atom_site_label_4
_geom_torsion_site_symmetry_1
_geom_torsion_site_symmetry_4
_geom_torsion
_geom_torsion_publ_flag
O7 Cd1 O1 N5 . . -40.61(17) n
N1 Cd1 O1 N5 . . 85.74(15) n
O4 Cd1 O1 N5 . . -125.03(15) n
O2 Cd1 O1 N5 . . -4.47(12) n
N3 Cd1 O1 N5 . . 160.82(15) n
O5 Cd1 O1 N5 . . -176.61(15) n
O7 Cd1 O2 N5 . . 151.94(15) n
N1 Cd1 O2 N5 . . -80.19(14) n
O4 Cd1 O2 N5 . . 68.48(14) n
N3 Cd1 O2 N5 . . -165.72(12) n
O1 Cd1 O2 N5 . . 4.49(13) n
O5 Cd1 O2 N5 . . 14.51(17) n
O7 Cd1 O4 N6 . . 160.67(15) n
N1 Cd1 O4 N6 . . -14.6(2) n
O2 Cd1 O4 N6 . . -125.82(14) n
N3 Cd1 O4 N6 . . 79.55(15) n
O1 Cd1 O4 N6 . . -80.55(15) n
O5 Cd1 O4 N6 . . 0.79(12) n
O7 Cd1 O5 N6 . . -30.23(16) n
N1 Cd1 O5 N6 . . 170.71(12) n
O4 Cd1 O5 N6 . . -0.77(12) n
O2 Cd1 O5 N6 . . 80.75(14) n
N3 Cd1 O5 N6 . . -99.13(12) n
O1 Cd1 O5 N6 . . 88.74(13) n
O7 Cd1 N1 C1 . . 166.98(15) n
O4 Cd1 N1 C1 . . -18.8(2) n
O2 Cd1 N1 C1 . . 98.64(17) n
N3 Cd1 N1 C1 . . -113.13(17) n
O1 Cd1 N1 C1 . . 46.88(17) n
O5 Cd1 N1 C1 . . -30.76(17) n
O7 Cd1 N1 N2 . . -12.93(13) n
O4 Cd1 N1 N2 . . 161.25(12) n
O2 Cd1 N1 N2 . . -81.28(11) n
N3 Cd1 N1 N2 . . 66.95(11) n
O1 Cd1 N1 N2 . . -133.03(11) n
O5 Cd1 N1 N2 . . 149.32(11) n
C1 N1 N2 C3 . 3_576 1.7(3) n
Cd1 N1 N2 C3 . 3_576 -178.34(14) n
O7 Cd1 N3 C7 . 3_566 168.78(18) n
N1 Cd1 N3 C7 . 3_566 43.52(17) n
O4 Cd1 N3 C7 . 3_566 -102.76(17) n
O2 Cd1 N3 C7 . 3_566 127.65(17) n
O1 Cd1 N3 C7 . 3_566 -30.2(3) n
O5 Cd1 N3 C7 . 3_566 -52.53(17) n
O7 Cd1 N3 N4 . . -16.67(12) n
N1 Cd1 N3 N4 . . -141.93(12) n
O4 Cd1 N3 N4 . . 71.79(12) n
O2 Cd1 N3 N4 . . -57.80(17) n
O1 Cd1 N3 N4 . . 144.33(18) n
O5 Cd1 N3 N4 . . 122.02(12) n
C7 N3 N4 C8 3_566 . 2.0(3) n
Cd1 N3 N4 C8 . . -173.12(15) n
Cd1 O1 N5 O3 . . -171.4(2) n
Cd1 O1 N5 O2 . . 7.4(2) n
Cd1 O2 N5 O3 . . 170.92(19) n
Cd1 O2 N5 O1 . . -7.9(2) n
Cd1 O5 N6 O6 . . -178.4(2) n
Cd1 O5 N6 O4 . . 1.22(19) n
Cd1 O4 N6 O6 . . 178.2(2) n
Cd1 O4 N6 O5 . . -1.4(2) n
N2 N1 C1 C2 . . -2.3(3) n
Cd1 N1 C1 C2 . . 177.78(12) n
N2 N1 C1 C6 . . 178.70(16) n
Cd1 N1 C1 C6 . . -1.2(3) n
N1 C1 C2 C2 . 3_576 1.0(3) n
C6 C1 C2 C2 . 3_576 180.0(2) n
N1 C1 C2 C3 . . -178.15(16) n
C6 C1 C2 C3 . . 0.9(3) n
C2 C2 C3 N2 3_576 3_576 1.4(3) n
C1 C2 C3 N2 . 3_576 -179.43(17) n
C2 C2 C3 C4 3_576 . -178.6(2) n
C1 C2 C3 C4 . . 0.5(3) n
N2 C3 C4 C5 3_576 . -154.78(18) n
C2 C3 C4 C5 . . 25.3(2) n
C3 C4 C5 C6 . . -52.6(2) n
N1 C1 C6 C5 . . 151.16(18) n
C2 C1 C6 C5 . . -27.8(2) n
C4 C5 C6 C1 . . 53.9(2) n
N3 N4 C8 C9 . . -2.7(3) n
N3 N4 C8 C10 . . 177.85(19) n
N4 C8 C9 C9 . 3_566 1.1(3) n
C10 C8 C9 C9 . 3_566 -179.5(2) n
N4 C8 C9 C7 . . -177.71(18) n
C10 C8 C9 C7 . . 1.8(3) n
N3 C7 C9 C9 3_566 3_566 1.8(3) n
C12 C7 C9 C9 . 3_566 -178.2(2) n
N3 C7 C9 C8 3_566 . -179.38(18) n
C12 C7 C9 C8 . . 0.6(3) n
N4 C8 C10 C11 . . 150.3(2) n
C9 C8 C10 C11 . . -29.1(3) n
C8 C10 C11 C12 . . 54.8(3) n
N3 C7 C12 C11 3_566 . -155.06(19) n
C9 C7 C12 C11 . . 25.0(3) n
C10 C11 C12 C7 . . -52.9(3) n
